data_4329598
loop_
_publ_author_name
'Julien Lieffrig'
'Olivier Jeannin'
'Pascale Auban-Senzier'
'Marc Fourmigu\'e'

_publ_section_title
;
 Chiral Conducting Salts of Nickel Dithiolene Complexes
;
_journal_name_full 'Inorganic Chemistry'
_journal_page_first 7144
_journal_page_last 7152
_journal_paper_doi 10.1021/ic300146s
_journal_volume 51
_journal_year 2012
_chemical_absolute_configuration syn
_chemical_formula_moiety 'C9 H22 N, 3(C6 Ni S10), 2(C2 H3 N)'
_chemical_formula_sum 'C31 H28 N3 Ni3 S30'
_chemical_formula_weight 1580.49
_chemical_name_common '[(S)-tBu(Me)HCNMe3][Ni(dmit)2]3,(CH3CN)2'
_chemical_name_systematic
; 
 ? 
;
_space_group_IT_number 19
_symmetry_cell_setting orthorhombic
_symmetry_space_group_name_Hall 'P 2ac 2ab'
_symmetry_space_group_name_H-M 'P 21 21 21'
_atom_sites_solution_hydrogens geom
_atom_sites_solution_primary direct
_atom_sites_solution_secondary difmap
_audit_creation_method SHELXL-97
_cell_angle_alpha 90.00
_cell_angle_beta 90.00
_cell_angle_gamma 90.00
_cell_formula_units_Z 4
_cell_length_a 11.2264(9)
_cell_length_b 11.5591(9)
_cell_length_c 43.063(3)
_cell_measurement_reflns_used 9878
_cell_measurement_temperature 150(2)
_cell_measurement_theta_max 27.48
_cell_measurement_theta_min 2.53
_cell_volume 5588.2(7)
_computing_cell_refinement 'Bruker SMART, 2006'
_computing_data_collection 'Bruker SMART, 2006'
_computing_data_reduction 'Bruker SAINT, 2006'
_computing_molecular_graphics 'Ortep-3 for Windows (Farrugia, 1997)'
_computing_publication_material 'WinGX publication routines (Farrugia, 1999)'
_computing_structure_refinement 'SHELXL-97 (Sheldrick, 1997)'
_computing_structure_solution 'SIR97 (Altomare et al., 1999)'
_diffrn_ambient_temperature 150(2)
_diffrn_detector 'CCD plate'
_diffrn_measured_fraction_theta_full 0.994
_diffrn_measured_fraction_theta_max 0.994
_diffrn_measurement_device_type 'APEXII, Bruker-AXS'
_diffrn_measurement_method 'CCD rotation images, thin slices'
_diffrn_radiation_monochromator graphite
_diffrn_radiation_source 'fine-focus sealed tube'
_diffrn_radiation_type MoK\a
_diffrn_radiation_wavelength 0.71073
_diffrn_reflns_av_R_equivalents 0.0375
_diffrn_reflns_av_sigmaI/netI 0.0421
_diffrn_reflns_limit_h_max 14
_diffrn_reflns_limit_h_min -11
_diffrn_reflns_limit_k_max 14
_diffrn_reflns_limit_k_min -14
_diffrn_reflns_limit_l_max 47
_diffrn_reflns_limit_l_min -55
_diffrn_reflns_number 33566
_diffrn_reflns_theta_full 27.48
_diffrn_reflns_theta_max 27.48
_diffrn_reflns_theta_min 0.95
_exptl_absorpt_coefficient_mu 2.155
_exptl_absorpt_correction_T_max 0.860
_exptl_absorpt_correction_T_min 0.557
_exptl_absorpt_correction_type multi-scan
_exptl_absorpt_process_details
;
  [Sheldrick, G.M. (2002). SADABS Bruker AXS Inc., Madison, Wisconsin, USA]
;
_exptl_crystal_colour black
_exptl_crystal_density_diffrn 1.879
_exptl_crystal_description prism
_exptl_crystal_F_000 3196
_exptl_crystal_size_max 0.45
_exptl_crystal_size_mid 0.23
_exptl_crystal_size_min 0.07
_refine_diff_density_max 0.928
_refine_diff_density_min -0.979
_refine_diff_density_rms 0.420
_refine_ls_abs_structure_details 'Flack H D (1983), Acta Cryst. A39, 876-881'
_refine_ls_abs_structure_Flack 0.011(11)
_refine_ls_extinction_method none
_refine_ls_goodness_of_fit_ref 1.107
_refine_ls_hydrogen_treatment constr
_refine_ls_matrix_type full
_refine_ls_number_parameters 606
_refine_ls_number_reflns 12550
_refine_ls_number_restraints 0
_refine_ls_restrained_S_all 1.107
_refine_ls_R_factor_all 0.0408
_refine_ls_R_factor_gt 0.0293
_refine_ls_shift/su_max 0.030
_refine_ls_shift/su_mean 0.000
_refine_ls_structure_factor_coef Fsqd
_refine_ls_weighting_details 'calc w=1/[\s^2^(Fo^2^)+(0.0405P)^2^+1.2513P] where P=(Fo^2^+2Fc^2^)/3'
_refine_ls_weighting_scheme calc
_refine_ls_wR_factor_gt 0.0738
_refine_ls_wR_factor_ref 0.0927
_reflns_number_gt 10596
_reflns_number_total 12550
_reflns_threshold_expression >2sigma(I)
_cod_data_source_file ic300146s_si_001_2.cif
_cod_data_source_block (S)-2
_cod_original_cell_volume 5588.2(8)
_cod_original_sg_symbol_Hall 'P2ac 2ab'
_cod_database_code 4329598

loop_
_symmetry_equiv_pos_as_xyz
'x, y, z'
'-x+1/2, -y, z+1/2'
'x+1/2, -y+1/2, -z'
'-x, y+1/2, -z+1/2'

loop_
_atom_site_label
_atom_site_type_symbol
_atom_site_fract_x
_atom_site_fract_y
_atom_site_fract_z
_atom_site_U_iso_or_equiv
_atom_site_adp_type
_atom_site_occupancy
_atom_site_symmetry_multiplicity
_atom_site_calc_flag
_atom_site_refinement_flags
Ni1 Ni 0.02844(4) 0.80853(4) 0.525462(9) 0.01547(9) Uani 1 1 d .
S1 S 0.02477(10) 0.95285(9) 0.36567(2) 0.0340(2) Uani 1 1 d .
S2 S -0.09501(8) 0.85616(7) 0.421094(19) 0.01997(18) Uani 1 1 d .
S3 S 0.14682(8) 0.94869(7) 0.426858(19) 0.01998(18) Uani 1 1 d .
S4 S -0.10157(8) 0.79148(7) 0.488988(18) 0.01814(17) Uani 1 1 d .
S5 S 0.15695(8) 0.88707(7) 0.494853(18) 0.01789(17) Uani 1 1 d .
S6 S -0.10413(8) 0.73669(7) 0.556286(19) 0.01862(18) Uani 1 1 d .
S7 S 0.16087(8) 0.82380(7) 0.561681(19) 0.01933(18) Uani 1 1 d .
S8 S -0.09396(8) 0.68166(8) 0.62501(2) 0.0284(2) Uani 1 1 d .
S9 S 0.15235(9) 0.75817(8) 0.62988(2) 0.0262(2) Uani 1 1 d .
S10 S 0.02609(12) 0.67337(12) 0.68639(2) 0.0539(3) Uani 1 1 d .
C1 C 0.0263(3) 0.9208(3) 0.40243(7) 0.0207(7) Uani 1 1 d .
C2 C -0.0312(3) 0.8469(3) 0.45778(7) 0.0168(7) Uani 1 1 d .
C3 C 0.0847(3) 0.8909(3) 0.46033(7) 0.0169(7) Uani 1 1 d .
C4 C -0.0295(3) 0.7315(3) 0.59083(8) 0.0206(7) Uani 1 1 d .
C5 C 0.0872(3) 0.7686(3) 0.59311(7) 0.0189(7) Uani 1 1 d .
C6 C 0.0278(4) 0.7024(3) 0.64890(8) 0.0305(9) Uani 1 1 d .
Ni2 Ni 0.02410(5) 0.50137(4) 0.499679(9) 0.01538(9) Uani 1 1 d .
S11 S 0.02270(11) 0.65348(9) 0.33948(2) 0.0382(3) Uani 1 1 d .
S12 S -0.09555(8) 0.54844(8) 0.394652(19) 0.02113(19) Uani 1 1 d .
S13 S 0.14539(8) 0.63803(7) 0.400573(19) 0.02095(18) Uani 1 1 d .
S14 S -0.10633(8) 0.48427(7) 0.462974(18) 0.01808(18) Uani 1 1 d .
S15 S 0.15664(8) 0.57532(7) 0.468978(19) 0.01772(18) Uani 1 1 d .
S16 S -0.10674(8) 0.42580(7) 0.530667(19) 0.01770(18) Uani 1 1 d .
S17 S 0.15527(8) 0.51822(7) 0.536135(18) 0.01820(18) Uani 1 1 d .
S18 S -0.09098(8) 0.35896(7) 0.598791(19) 0.02075(19) Uani 1 1 d .
S19 S 0.15011(8) 0.45062(7) 0.604061(19) 0.02080(18) Uani 1 1 d .
S20 S 0.04121(10) 0.33271(9) 0.65853(2) 0.0329(2) Uani 1 1 d .
C7 C 0.0240(3) 0.6144(3) 0.37616(8) 0.0232(7) Uani 1 1 d .
C8 C -0.0315(3) 0.5394(3) 0.43146(7) 0.0179(7) Uani 1 1 d .
C9 C 0.0825(3) 0.5806(3) 0.43414(7) 0.0173(7) Uani 1 1 d .
C10 C -0.0318(3) 0.4194(3) 0.56508(8) 0.0174(7) Uani 1 1 d .
C11 C 0.0829(3) 0.4615(3) 0.56748(7) 0.0173(7) Uani 1 1 d .
C12 C 0.0328(3) 0.3792(3) 0.62265(7) 0.0206(7) Uani 1 1 d .
Ni3 Ni 0.02023(4) 0.19144(4) 0.475596(9) 0.01436(9) Uani 1 1 d .
S21 S 0.01879(11) 0.31937(10) 0.31415(2) 0.0425(3) Uani 1 1 d .
S22 S -0.10461(8) 0.23543(7) 0.371039(19) 0.02263(19) Uani 1 1 d .
S23 S 0.14048(8) 0.31574(8) 0.375446(19) 0.02379(19) Uani 1 1 d .
S24 S -0.11235(8) 0.17494(7) 0.439529(18) 0.01740(18) Uani 1 1 d .
S25 S 0.15215(8) 0.26310(7) 0.444461(18) 0.01712(17) Uani 1 1 d .
S26 S -0.10983(7) 0.11461(7) 0.506019(18) 0.01699(17) Uani 1 1 d .
S27 S 0.15028(8) 0.20586(7) 0.512232(18) 0.01732(17) Uani 1 1 d .
S28 S -0.10163(8) 0.05014(7) 0.573747(19) 0.01930(18) Uani 1 1 d .
S29 S 0.14161(8) 0.13808(7) 0.580110(19) 0.01977(18) Uani 1 1 d .
S30 S 0.01804(10) 0.03990(9) 0.63515(2) 0.0333(2) Uani 1 1 d .
C13 C 0.0175(4) 0.2918(3) 0.35172(7) 0.0256(8) Uani 1 1 d .
C14 C -0.0387(3) 0.2278(3) 0.40776(7) 0.0180(7) Uani 1 1 d .
C15 C 0.0771(3) 0.2666(3) 0.41007(7) 0.0174(7) Uani 1 1 d .
C16 C -0.0390(3) 0.1083(3) 0.54037(7) 0.0164(7) Uani 1 1 d .
C17 C 0.0782(3) 0.1501(3) 0.54330(7) 0.0160(7) Uani 1 1 d .
C18 C 0.0183(3) 0.0738(3) 0.59819(7) 0.0195(7) Uani 1 1 d .
N1 N 0.8062(3) 0.9767(3) 0.72810(7) 0.0320(7) Uani 1 1 d .
C19 C 0.8306(4) 1.0986(4) 0.71828(15) 0.094(2) Uani 1 1 d .
H19A H 0.7710 1.1229 0.7037 0.141 Uiso 1 1 calc R
H19B H 0.9077 1.1027 0.7087 0.141 Uiso 1 1 calc R
H19C H 0.8287 1.1483 0.7361 0.141 Uiso 1 1 calc R
C20 C 0.8233(5) 0.9070(6) 0.69838(13) 0.102(2) Uani 1 1 d .
H20A H 0.7640 0.9292 0.6835 0.153 Uiso 1 1 calc R
H20B H 0.8155 0.8260 0.7029 0.153 Uiso 1 1 calc R
H20C H 0.9011 0.9219 0.6901 0.153 Uiso 1 1 calc R
C21 C 0.8978(4) 0.9410(5) 0.75033(10) 0.0683(18) Uani 1 1 d .
H21A H 0.8831 0.8628 0.7568 0.102 Uiso 1 1 calc R
H21B H 0.8957 0.9911 0.7681 0.102 Uiso 1 1 calc R
H21C H 0.9748 0.9458 0.7407 0.102 Uiso 1 1 calc R
C22 C 0.6749(3) 0.9590(3) 0.73905(8) 0.0278(8) Uani 1 1 d .
H22 H 0.6248 0.9910 0.7225 0.033 Uiso 1 1 calc R
C23 C 0.6490(4) 0.8290(3) 0.73964(10) 0.0451(11) Uani 1 1 d .
H23A H 0.6754 0.7946 0.7205 0.068 Uiso 1 1 calc R
H23B H 0.5649 0.8167 0.7420 0.068 Uiso 1 1 calc R
H23C H 0.6905 0.7941 0.7567 0.068 Uiso 1 1 calc R
C24 C 0.6337(3) 1.0197(4) 0.76977(9) 0.0362(9) Uani 1 1 d .
C25 C 0.6616(5) 1.1510(4) 0.77182(11) 0.0570(13) Uani 1 1 d .
H25A H 0.7463 1.1623 0.7718 0.085 Uiso 1 1 calc R
H25B H 0.6285 1.1818 0.7906 0.085 Uiso 1 1 calc R
H25C H 0.6272 1.1900 0.7543 0.085 Uiso 1 1 calc R
C26 C 0.6827(4) 0.9638(4) 0.79955(9) 0.0532(13) Uani 1 1 d .
H26A H 0.7681 0.9678 0.7994 0.080 Uiso 1 1 calc R
H26B H 0.6581 0.8843 0.8005 0.080 Uiso 1 1 calc R
H26C H 0.6525 1.0044 0.8173 0.080 Uiso 1 1 calc R
C27 C 0.4980(4) 1.0132(5) 0.76999(12) 0.0795(19) Uani 1 1 d .
H27A H 0.4673 1.0481 0.7514 0.119 Uiso 1 1 calc R
H27B H 0.4679 1.0538 0.7878 0.119 Uiso 1 1 calc R
H27C H 0.4736 0.9337 0.7709 0.119 Uiso 1 1 calc R
N2 N 0.8605(4) 0.6472(4) 0.77759(11) 0.0660(13) Uani 1 1 d .
C28 C 0.8122(4) 0.5749(4) 0.79014(11) 0.0437(11) Uani 1 1 d .
C29 C 0.7515(4) 0.4800(4) 0.80583(10) 0.0539(13) Uani 1 1 d .
H29A H 0.6686 0.4809 0.8004 0.081 Uiso 1 1 calc R
H29B H 0.7600 0.4887 0.8279 0.081 Uiso 1 1 calc R
H29C H 0.7862 0.4078 0.7995 0.081 Uiso 1 1 calc R
N3 N 0.8236(4) 0.3755(4) 0.73543(9) 0.0547(11) Uani 1 1 d .
C30 C 0.7979(4) 0.4123(4) 0.71218(11) 0.0398(10) Uani 1 1 d .
C31 C 0.7615(4) 0.4584(5) 0.68219(11) 0.0691(16) Uani 1 1 d .
H31A H 0.6964 0.4135 0.6742 0.104 Uiso 1 1 calc R
H31B H 0.8273 0.4547 0.6680 0.104 Uiso 1 1 calc R
H31C H 0.7368 0.5374 0.6846 0.104 Uiso 1 1 calc R

loop_
_atom_site_aniso_label
_atom_site_aniso_U_11
_atom_site_aniso_U_22
_atom_site_aniso_U_33
_atom_site_aniso_U_23
_atom_site_aniso_U_13
_atom_site_aniso_U_12
Ni1 0.0135(2) 0.0172(2) 0.0157(2) -0.00049(16) -0.00048(16) -0.00041(19)
S1 0.0428(6) 0.0409(6) 0.0184(5) 0.0072(4) -0.0018(4) -0.0007(5)
S2 0.0179(4) 0.0235(4) 0.0184(4) -0.0006(3) -0.0041(3) -0.0002(4)
S3 0.0193(4) 0.0203(4) 0.0203(4) 0.0023(3) 0.0012(3) -0.0022(4)
S4 0.0129(4) 0.0238(4) 0.0177(4) -0.0002(3) 0.0001(3) -0.0033(4)
S5 0.0132(4) 0.0221(4) 0.0184(4) 0.0007(3) -0.0014(3) -0.0026(4)
S6 0.0156(4) 0.0211(4) 0.0192(4) 0.0022(3) -0.0005(3) -0.0011(4)
S7 0.0161(4) 0.0215(4) 0.0204(4) -0.0010(3) -0.0027(3) -0.0015(4)
S8 0.0283(5) 0.0348(5) 0.0221(5) 0.0087(4) 0.0034(4) 0.0031(5)
S9 0.0313(5) 0.0268(5) 0.0205(5) -0.0010(4) -0.0073(4) 0.0038(4)
S10 0.0584(7) 0.0815(9) 0.0217(5) 0.0156(6) -0.0027(5) 0.0127(8)
C1 0.0254(18) 0.0179(17) 0.0188(17) 0.0012(13) -0.0016(15) 0.0013(16)
C2 0.0163(16) 0.0144(16) 0.0196(17) -0.0020(12) -0.0018(13) 0.0006(14)
C3 0.0197(17) 0.0155(16) 0.0154(17) -0.0008(12) 0.0013(13) 0.0062(15)
C4 0.0228(18) 0.0167(17) 0.0224(18) 0.0017(13) 0.0043(15) 0.0027(15)
C5 0.0252(18) 0.0172(17) 0.0142(16) -0.0011(12) -0.0022(14) 0.0072(15)
C6 0.036(2) 0.034(2) 0.0218(19) 0.0043(16) 0.0015(17) 0.012(2)
Ni2 0.01221(17) 0.01654(19) 0.0174(2) -0.00053(14) 0.00030(13) 0.00045(15)
S11 0.0448(6) 0.0519(6) 0.0179(5) 0.0032(4) -0.0012(5) -0.0087(6)
S12 0.0198(4) 0.0252(4) 0.0184(4) -0.0027(3) -0.0020(3) -0.0007(4)
S13 0.0197(4) 0.0227(4) 0.0204(4) 0.0007(3) 0.0029(4) -0.0021(4)
S14 0.0131(4) 0.0227(4) 0.0184(4) -0.0006(3) 0.0002(3) -0.0023(4)
S15 0.0130(4) 0.0194(4) 0.0208(4) 0.0017(3) -0.0009(3) -0.0014(4)
S16 0.0133(4) 0.0207(4) 0.0191(4) 0.0018(3) -0.0015(3) -0.0016(4)
S17 0.0132(4) 0.0211(4) 0.0203(4) -0.0004(3) -0.0003(3) -0.0016(4)
S18 0.0188(4) 0.0237(4) 0.0198(4) 0.0016(3) 0.0017(3) -0.0015(4)
S19 0.0190(4) 0.0230(4) 0.0205(4) -0.0021(3) -0.0029(3) -0.0004(4)
S20 0.0375(5) 0.0422(6) 0.0191(5) 0.0037(4) -0.0032(4) -0.0035(5)
C7 0.0262(18) 0.0227(18) 0.0206(18) -0.0027(14) 0.0004(15) 0.0005(17)
C8 0.0176(17) 0.0175(17) 0.0187(18) -0.0041(13) -0.0027(14) 0.0014(15)
C9 0.0156(16) 0.0187(17) 0.0177(17) 0.0003(13) 0.0027(13) 0.0042(14)
C10 0.0156(16) 0.0162(16) 0.0204(18) -0.0023(13) 0.0016(14) 0.0009(15)
C11 0.0199(17) 0.0169(16) 0.0151(16) -0.0012(13) 0.0009(13) 0.0032(15)
C12 0.0242(17) 0.0214(17) 0.0161(17) 0.0000(13) -0.0007(14) 0.0016(16)
Ni3 0.01271(19) 0.0167(2) 0.0137(2) 0.00014(16) -0.00002(16) -0.00049(19)
S21 0.0532(7) 0.0553(7) 0.0190(5) 0.0112(5) -0.0015(5) -0.0149(6)
S22 0.0255(5) 0.0261(4) 0.0163(4) 0.0029(3) -0.0037(4) -0.0040(4)
S23 0.0235(4) 0.0280(5) 0.0199(4) 0.0052(4) 0.0032(3) -0.0037(4)
S24 0.0152(4) 0.0216(4) 0.0154(4) 0.0013(3) -0.0002(3) -0.0035(4)
S25 0.0140(4) 0.0196(4) 0.0177(4) 0.0014(3) 0.0004(3) -0.0015(4)
S26 0.0130(4) 0.0217(4) 0.0162(4) 0.0014(3) -0.0009(3) -0.0029(4)
S27 0.0124(4) 0.0226(4) 0.0170(4) 0.0001(3) -0.0003(3) -0.0019(4)
S28 0.0200(4) 0.0202(4) 0.0177(4) 0.0030(3) 0.0019(3) -0.0017(4)
S29 0.0195(4) 0.0231(4) 0.0167(4) -0.0003(3) -0.0037(3) 0.0020(4)
S30 0.0477(6) 0.0362(5) 0.0160(5) 0.0062(4) 0.0003(4) 0.0034(5)
C13 0.036(2) 0.0237(18) 0.0172(17) 0.0011(14) -0.0024(16) -0.0039(18)
C14 0.0221(18) 0.0146(16) 0.0173(17) 0.0003(12) -0.0035(14) 0.0018(15)
C15 0.0209(17) 0.0176(16) 0.0136(16) 0.0033(12) 0.0002(14) 0.0014(14)
C16 0.0169(16) 0.0173(16) 0.0151(16) -0.0003(12) -0.0001(13) -0.0010(15)
C17 0.0161(16) 0.0173(16) 0.0145(16) -0.0029(12) -0.0037(13) 0.0057(14)
C18 0.0245(18) 0.0164(16) 0.0175(17) 0.0010(13) 0.0012(14) 0.0027(15)
N1 0.0243(16) 0.0340(18) 0.0376(19) 0.0038(14) 0.0068(14) 0.0017(15)
C19 0.039(3) 0.058(4) 0.186(7) 0.051(4) 0.043(4) 0.007(3)
C20 0.061(4) 0.176(7) 0.069(4) -0.045(4) 0.033(3) -0.019(5)
C21 0.023(2) 0.119(5) 0.063(3) 0.036(3) 0.001(2) 0.008(3)
C22 0.0194(17) 0.040(2) 0.0236(19) 0.0095(16) -0.0003(14) -0.0014(17)
C23 0.049(3) 0.042(3) 0.044(3) 0.009(2) -0.010(2) -0.012(2)
C24 0.028(2) 0.052(3) 0.028(2) 0.0053(18) 0.0054(16) 0.005(2)
C25 0.064(3) 0.051(3) 0.056(3) -0.006(2) -0.004(3) 0.015(3)
C26 0.066(3) 0.066(3) 0.027(2) 0.011(2) 0.004(2) 0.005(3)
C27 0.029(2) 0.128(6) 0.082(4) -0.005(4) 0.018(3) 0.001(3)
N2 0.051(3) 0.053(3) 0.094(4) 0.009(2) 0.007(2) 0.006(2)
C28 0.031(2) 0.049(3) 0.052(3) 0.000(2) -0.003(2) 0.011(2)
C29 0.043(3) 0.071(3) 0.048(3) 0.011(3) 0.001(2) -0.007(3)
N3 0.054(2) 0.061(3) 0.050(3) 0.007(2) -0.007(2) -0.012(2)
C30 0.029(2) 0.043(2) 0.047(3) 0.001(2) -0.001(2) -0.004(2)
C31 0.048(3) 0.108(5) 0.051(3) 0.015(3) 0.005(2) 0.021(3)

loop_
_atom_type_symbol
_atom_type_description
_atom_type_scat_dispersion_real
_atom_type_scat_dispersion_imag
_atom_type_scat_source
C C 0.0033 0.0016 'International Tables Vol C Tables 4.2.6.8 and 6.1.1.4'
H H 0.0000 0.0000 'International Tables Vol C Tables 4.2.6.8 and 6.1.1.4'
N N 0.0061 0.0033 'International Tables Vol C Tables 4.2.6.8 and 6.1.1.4'
S S 0.1246 0.1234 'International Tables Vol C Tables 4.2.6.8 and 6.1.1.4'
Ni Ni 0.3393 1.1124 'International Tables Vol C Tables 4.2.6.8 and 6.1.1.4'

loop_
_geom_angle_atom_site_label_1
_geom_angle_atom_site_label_2
_geom_angle_atom_site_label_3
_geom_angle
S4 Ni1 S5 92.65(3)
S4 Ni1 S6 86.91(4)
S5 Ni1 S6 177.61(4)
S4 Ni1 S7 179.08(4)
S5 Ni1 S7 86.93(4)
S6 Ni1 S7 93.55(3)
C2 S2 C1 97.08(16)
C3 S3 C1 96.78(16)
C2 S4 Ni1 103.26(12)
C3 S5 Ni1 103.14(12)
C4 S6 Ni1 102.17(12)
C5 S7 Ni1 101.99(12)
C6 S8 C4 97.42(18)
C6 S9 C5 96.61(17)
S1 C1 S3 123.6(2)
S1 C1 S2 122.4(2)
S3 C1 S2 113.96(18)
C3 C2 S4 120.7(3)
C3 C2 S2 115.6(3)
S4 C2 S2 123.7(2)
C2 C3 S5 120.3(3)
C2 C3 S3 116.6(2)
S5 C3 S3 123.1(2)
C5 C4 S6 121.1(3)
C5 C4 S8 115.9(3)
S6 C4 S8 123.0(2)
C4 C5 S7 121.2(3)
C4 C5 S9 116.1(3)
S7 C5 S9 122.7(2)
S10 C6 S8 123.1(2)
S10 C6 S9 123.0(2)
S8 C6 S9 113.96(19)
S17 Ni2 S14 179.64(4)
S17 Ni2 S15 86.55(4)
S14 Ni2 S15 93.16(3)
S17 Ni2 S16 92.91(3)
S14 Ni2 S16 87.38(4)
S15 Ni2 S16 179.22(4)
C7 S12 C8 97.14(16)
C9 S13 C7 97.12(17)
C8 S14 Ni2 102.24(12)
C9 S15 Ni2 102.38(12)
C10 S16 Ni2 102.61(12)
C11 S17 Ni2 102.44(12)
C10 S18 C12 97.66(16)
C12 S19 C11 96.96(16)
S11 C7 S12 123.7(2)
S11 C7 S13 122.9(2)
S12 C7 S13 113.37(18)
C9 C8 S14 121.3(3)
C9 C8 S12 116.2(3)
S14 C8 S12 122.6(2)
C8 C9 S15 120.9(3)
C8 C9 S13 116.2(3)
S15 C9 S13 122.9(2)
C11 C10 S16 120.7(3)
C11 C10 S18 115.7(3)
S16 C10 S18 123.6(2)
C10 C11 S17 121.3(3)
C10 C11 S19 116.4(3)
S17 C11 S19 122.3(2)
S20 C12 S18 123.9(2)
S20 C12 S19 122.9(2)
S18 C12 S19 113.20(18)
S26 Ni3 S27 92.63(3)
S26 Ni3 S24 86.21(3)
S27 Ni3 S24 178.82(4)
S26 Ni3 S25 178.15(4)
S27 Ni3 S25 87.73(4)
S24 Ni3 S25 93.43(3)
C13 S22 C14 96.80(16)
C13 S23 C15 97.25(17)
C14 S24 Ni3 102.14(12)
C15 S25 Ni3 102.06(12)
C16 S26 Ni3 103.44(12)
C17 S27 Ni3 103.03(12)
C18 S28 C16 97.32(16)
C17 S29 C18 96.60(16)
S21 C13 S22 123.5(2)
S21 C13 S23 122.6(2)
S22 C13 S23 113.96(18)
C15 C14 S24 120.9(3)
C15 C14 S22 116.6(3)
S24 C14 S22 122.4(2)
C14 C15 S25 121.4(3)
C14 C15 S23 115.4(3)
S25 C15 S23 123.2(2)
C17 C16 S26 120.4(3)
C17 C16 S28 115.9(2)
S26 C16 S28 123.63(19)
C16 C17 S27 120.5(2)
C16 C17 S29 115.9(2)
S27 C17 S29 123.7(2)
S30 C18 S28 123.5(2)
S30 C18 S29 122.2(2)
S28 C18 S29 114.28(18)
C21 N1 C19 108.8(4)
C21 N1 C20 108.1(4)
C19 N1 C20 103.8(4)
C21 N1 C22 115.4(3)
C19 N1 C22 112.4(3)
C20 N1 C22 107.6(3)
N1 C19 H19A 109.5
N1 C19 H19B 109.5
H19A C19 H19B 109.5
N1 C19 H19C 109.5
H19A C19 H19C 109.5
H19B C19 H19C 109.5
N1 C20 H20A 109.5
N1 C20 H20B 109.5
H20A C20 H20B 109.5
N1 C20 H20C 109.5
H20A C20 H20C 109.5
H20B C20 H20C 109.5
N1 C21 H21A 109.5
N1 C21 H21B 109.5
H21A C21 H21B 109.5
N1 C21 H21C 109.5
H21A C21 H21C 109.5
H21B C21 H21C 109.5
C23 C22 N1 108.3(3)
C23 C22 C24 111.7(3)
N1 C22 C24 118.4(3)
C23 C22 H22 105.9
N1 C22 H22 105.9
C24 C22 H22 105.9
C22 C23 H23A 109.5
C22 C23 H23B 109.5
H23A C23 H23B 109.5
C22 C23 H23C 109.5
H23A C23 H23C 109.5
H23B C23 H23C 109.5
C27 C24 C26 109.4(4)
C27 C24 C25 104.4(4)
C26 C24 C25 106.9(4)
C27 C24 C22 106.1(3)
C26 C24 C22 114.2(3)
C25 C24 C22 115.3(3)
C24 C25 H25A 109.5
C24 C25 H25B 109.5
H25A C25 H25B 109.5
C24 C25 H25C 109.5
H25A C25 H25C 109.5
H25B C25 H25C 109.5
C24 C26 H26A 109.5
C24 C26 H26B 109.5
H26A C26 H26B 109.5
C24 C26 H26C 109.5
H26A C26 H26C 109.5
H26B C26 H26C 109.5
C24 C27 H27A 109.5
C24 C27 H27B 109.5
H27A C27 H27B 109.5
C24 C27 H27C 109.5
H27A C27 H27C 109.5
H27B C27 H27C 109.5
N2 C28 C29 178.7(5)
C28 C29 H29A 109.5
C28 C29 H29B 109.5
H29A C29 H29B 109.5
C28 C29 H29C 109.5
H29A C29 H29C 109.5
H29B C29 H29C 109.5
N3 C30 C31 178.4(5)
C30 C31 H31A 109.5
C30 C31 H31B 109.5
H31A C31 H31B 109.5
C30 C31 H31C 109.5
H31A C31 H31C 109.5
H31B C31 H31C 109.5

loop_
_geom_bond_atom_site_label_1
_geom_bond_atom_site_label_2
_geom_bond_distance
Ni1 S4 2.1532(9)
Ni1 S5 2.1548(9)
Ni1 S6 2.1601(9)
Ni1 S7 2.1620(9)
S1 C1 1.626(3)
S2 C2 1.738(3)
S2 C1 1.749(4)
S3 C3 1.735(3)
S3 C1 1.744(4)
S4 C2 1.685(3)
S5 C3 1.694(3)
S6 C4 1.708(4)
S7 C5 1.710(3)
S8 C6 1.727(4)
S8 C4 1.738(3)
S9 C6 1.744(4)
S9 C5 1.749(3)
S10 C6 1.649(3)
C2 C3 1.402(4)
C4 C5 1.382(5)
Ni2 S17 2.1612(9)
Ni2 S14 2.1637(9)
Ni2 S15 2.1662(9)
Ni2 S16 2.1683(9)
S11 C7 1.643(3)
S12 C7 1.737(4)
S12 C8 1.744(3)
S13 C9 1.740(3)
S13 C7 1.743(4)
S14 C8 1.719(3)
S15 C9 1.717(3)
S16 C10 1.705(3)
S17 C11 1.707(3)
S18 C10 1.743(3)
S18 C12 1.744(4)
S19 C12 1.748(4)
S19 C11 1.751(3)
S20 C12 1.639(3)
C8 C9 1.370(4)
C10 C11 1.381(5)
Ni3 S26 2.1533(9)
Ni3 S27 2.1560(9)
Ni3 S24 2.1596(9)
Ni3 S25 2.1627(9)
S21 C13 1.649(3)
S22 C13 1.731(4)
S22 C14 1.748(3)
S23 C13 1.740(4)
S23 C15 1.747(3)
S24 C14 1.711(3)
S25 C15 1.704(3)
S26 C16 1.681(3)
S27 C17 1.691(3)
S28 C18 1.730(4)
S28 C16 1.736(3)
S29 C17 1.743(3)
S29 C18 1.754(4)
S30 C18 1.639(3)
C14 C15 1.378(5)
C16 C17 1.407(4)
N1 C21 1.465(5)
N1 C19 1.495(5)
N1 C20 1.525(6)
N1 C22 1.561(4)
C19 H19A 0.9600
C19 H19B 0.9600
C19 H19C 0.9600
C20 H20A 0.9600
C20 H20B 0.9600
C20 H20C 0.9600
C21 H21A 0.9600
C21 H21B 0.9600
C21 H21C 0.9600
C22 C23 1.531(5)
C22 C24 1.568(5)
C22 H22 0.9800
C23 H23A 0.9600
C23 H23B 0.9600
C23 H23C 0.9600
C24 C27 1.525(5)
C24 C26 1.538(5)
C24 C25 1.552(6)
C25 H25A 0.9600
C25 H25B 0.9600
C25 H25C 0.9600
C26 H26A 0.9600
C26 H26B 0.9600
C26 H26C 0.9600
C27 H27A 0.9600
C27 H27B 0.9600
C27 H27C 0.9600
N2 C28 1.134(5)
C28 C29 1.457(6)
C29 H29A 0.9600
C29 H29B 0.9600
C29 H29C 0.9600
N3 C30 1.126(5)
C30 C31 1.455(6)
C31 H31A 0.9600
C31 H31B 0.9600
C31 H31C 0.9600

loop_
_geom_torsion_atom_site_label_1
_geom_torsion_atom_site_label_2
_geom_torsion_atom_site_label_3
_geom_torsion_atom_site_label_4
_geom_torsion
S5 Ni1 S4 C2 0.34(12)
S6 Ni1 S4 C2 177.99(12)
S7 Ni1 S4 C2 -62(3)
S4 Ni1 S5 C3 0.04(12)
S6 Ni1 S5 C3 -79.2(9)
S7 Ni1 S5 C3 179.22(11)
S4 Ni1 S6 C4 178.51(12)
S5 Ni1 S6 C4 -102.1(9)
S7 Ni1 S6 C4 -0.68(12)
S4 Ni1 S7 C5 -118(3)
S5 Ni1 S7 C5 178.83(11)
S6 Ni1 S7 C5 1.18(11)
C3 S3 C1 S1 -179.2(2)
C3 S3 C1 S2 1.6(2)
C2 S2 C1 S1 179.3(2)
C2 S2 C1 S3 -1.4(2)
Ni1 S4 C2 C3 -0.8(3)
Ni1 S4 C2 S2 -179.76(17)
C1 S2 C2 C3 0.6(3)
C1 S2 C2 S4 179.6(2)
S4 C2 C3 S5 1.0(4)
S2 C2 C3 S5 180.00(17)
S4 C2 C3 S3 -178.58(17)
S2 C2 C3 S3 0.5(3)
Ni1 S5 C3 C2 -0.5(3)
Ni1 S5 C3 S3 178.96(17)
C1 S3 C3 C2 -1.2(3)
C1 S3 C3 S5 179.2(2)
Ni1 S6 C4 C5 -0.2(3)
Ni1 S6 C4 S8 179.19(18)
C6 S8 C4 C5 0.0(3)
C6 S8 C4 S6 -179.4(2)
S6 C4 C5 S7 1.3(4)
S8 C4 C5 S7 -178.09(17)
S6 C4 C5 S9 -179.95(17)
S8 C4 C5 S9 0.7(4)
Ni1 S7 C5 C4 -1.7(3)
Ni1 S7 C5 S9 179.69(17)
C6 S9 C5 C4 -0.9(3)
C6 S9 C5 S7 177.8(2)
C4 S8 C6 S10 178.8(3)
C4 S8 C6 S9 -0.6(2)
C5 S9 C6 S10 -178.6(3)
C5 S9 C6 S8 0.9(2)
S17 Ni2 S14 C8 -35(7)
S15 Ni2 S14 C8 -0.57(12)
S16 Ni2 S14 C8 179.99(12)
S17 Ni2 S15 C9 -178.99(11)
S14 Ni2 S15 C9 1.21(12)
S16 Ni2 S15 C9 135(3)
S17 Ni2 S16 C10 -1.52(12)
S14 Ni2 S16 C10 178.27(12)
S15 Ni2 S16 C10 44(3)
S14 Ni2 S17 C11 -144(7)
S15 Ni2 S17 C11 -178.52(11)
S16 Ni2 S17 C11 0.92(12)
C8 S12 C7 S11 -177.9(2)
C8 S12 C7 S13 0.8(2)
C9 S13 C7 S11 178.4(2)
C9 S13 C7 S12 -0.4(2)
Ni2 S14 C8 C9 -0.5(3)
Ni2 S14 C8 S12 -179.48(17)
C7 S12 C8 C9 -1.2(3)
C7 S12 C8 S14 177.9(2)
S14 C8 C9 S15 1.7(4)
S12 C8 C9 S15 -179.24(18)
S14 C8 C9 S13 -178.02(18)
S12 C8 C9 S13 1.1(4)
Ni2 S15 C9 C8 -1.9(3)
Ni2 S15 C9 S13 177.78(17)
C7 S13 C9 C8 -0.4(3)
C7 S13 C9 S15 179.9(2)
Ni2 S16 C10 C11 2.0(3)
Ni2 S16 C10 S18 -176.87(17)
C12 S18 C10 C11 -0.6(3)
C12 S18 C10 S16 178.4(2)
S16 C10 C11 S17 -1.5(4)
S18 C10 C11 S17 177.47(18)
S16 C10 C11 S19 179.71(18)
S18 C10 C11 S19 -1.3(3)
Ni2 S17 C11 C10 0.1(3)
Ni2 S17 C11 S19 178.79(17)
C12 S19 C11 C10 2.5(3)
C12 S19 C11 S17 -176.3(2)
C10 S18 C12 S20 -175.9(2)
C10 S18 C12 S19 2.2(2)
C11 S19 C12 S20 175.4(2)
C11 S19 C12 S18 -2.7(2)
S26 Ni3 S24 C14 -178.55(11)
S27 Ni3 S24 C14 -170(2)
S25 Ni3 S24 C14 -0.37(11)
S26 Ni3 S25 C15 79.2(12)
S27 Ni3 S25 C15 -179.73(12)
S24 Ni3 S25 C15 0.47(12)
S27 Ni3 S26 C16 -0.27(12)
S24 Ni3 S26 C16 179.57(12)
S25 Ni3 S26 C16 100.7(12)
S26 Ni3 S27 C17 -0.03(11)
S24 Ni3 S27 C17 -8(2)
S25 Ni3 S27 C17 -178.22(11)
C14 S22 C13 S21 178.6(2)
C14 S22 C13 S23 -0.8(2)
C15 S23 C13 S21 -179.0(2)
C15 S23 C13 S22 0.5(2)
Ni3 S24 C14 C15 0.1(3)
Ni3 S24 C14 S22 179.97(17)
C13 S22 C14 C15 1.0(3)
C13 S22 C14 S24 -178.9(2)
S24 C14 C15 S25 0.3(4)
S22 C14 C15 S25 -179.56(17)
S24 C14 C15 S23 179.02(17)
S22 C14 C15 S23 -0.8(4)
Ni3 S25 C15 C14 -0.5(3)
Ni3 S25 C15 S23 -179.18(17)
C13 S23 C15 C14 0.2(3)
C13 S23 C15 S25 178.9(2)
Ni3 S26 C16 C17 0.6(3)
Ni3 S26 C16 S28 -178.53(18)
C18 S28 C16 C17 1.0(3)
C18 S28 C16 S26 -179.8(2)
S26 C16 C17 S27 -0.7(4)
S28 C16 C17 S27 178.46(17)
S26 C16 C17 S29 -179.77(17)
S28 C16 C17 S29 -0.6(3)
Ni3 S27 C17 C16 0.4(3)
Ni3 S27 C17 S29 179.37(16)
C18 S29 C17 C16 -0.2(3)
C18 S29 C17 S27 -179.2(2)
C16 S28 C18 S30 178.7(2)
C16 S28 C18 S29 -1.1(2)
C17 S29 C18 S30 -178.9(2)
C17 S29 C18 S28 0.8(2)
C21 N1 C22 C23 -70.4(5)
C19 N1 C22 C23 164.1(4)
C20 N1 C22 C23 50.4(4)
C21 N1 C22 C24 58.0(5)
C19 N1 C22 C24 -67.5(5)
C20 N1 C22 C24 178.8(4)
C23 C22 C24 C27 -67.5(5)
N1 C22 C24 C27 165.7(4)
C23 C22 C24 C26 53.0(5)
N1 C22 C24 C26 -73.7(4)
C23 C22 C24 C25 177.4(4)
N1 C22 C24 C25 50.7(5)
